data_2009465
loop_
_publ_author_name
'Dahal, S.'
'Nethaji, M.'
'Krishnan, V.'

_publ_section_title
;
 3,12-Dinitro-5,10,15,20-tetraphenylporphyrin -- an example of a
 twisted intramolecular charge-transfer system
;
_journal_issue 2
_journal_name_full 'Acta Crystallographica Section C'
_journal_page_first 314
_journal_page_last 317
_journal_paper_doi 10.1107/S0108270193007826
_journal_volume 50
_journal_year 1994
_chemical_formula_moiety 'C44 H28 N6 O4 , 0,5C1 H2 Cl2'
_chemical_formula_sum 'C45 H30 Cl2 N6 O4'
_chemical_formula_weight 747.25
_space_group_IT_number 2
_space_group_name_Hall '-P 1'
_space_group_name_H-M_alt 'P -1'
_symmetry_cell_setting triclinic
_symmetry_space_group_name_Hall '-P 1'
_symmetry_space_group_name_H-M 'P -1'
_cell_angle_alpha 75.55(4)
_cell_angle_beta 69.97(4)
_cell_angle_gamma 63.86(3)
_cell_formula_units_Z 2
_cell_length_a 12.320(7)
_cell_length_b 12.524(7)
_cell_length_c 13.866(6)
_cell_measurement_reflns_used 25
_cell_measurement_temperature 295
_cell_measurement_theta_max 13.57
_cell_measurement_theta_min 8.26
_cell_volume 1792.1(17)
_diffrn_measurement_device 'Enraf-Nonius CAD-4'
_diffrn_measurement_method \w/2\q
_diffrn_radiation_type MoK\a
_diffrn_radiation_wavelength 0.71069
_diffrn_reflns_av_R_equivalents 0.0241
_diffrn_reflns_limit_h_max 11
_diffrn_reflns_limit_h_min 0
_diffrn_reflns_limit_k_max 12
_diffrn_reflns_limit_k_min -12
_diffrn_reflns_limit_l_max 13
_diffrn_reflns_limit_l_min -13
_diffrn_reflns_number 3699
_diffrn_reflns_theta_max 20
_diffrn_standards_decay_% <10
_diffrn_standards_interval_time 60
_diffrn_standards_number 3
_exptl_absorpt_coefficient_mu 0.157
_exptl_absorpt_correction_type none
_exptl_crystal_colour bluish-green
_exptl_crystal_density_diffrn 1.384
_exptl_crystal_description cubic
_exptl_crystal_size_max 0.175
_exptl_crystal_size_mid 0.10
_exptl_crystal_size_min 0.063
_refine_diff_density_max 0.65
_refine_diff_density_min -1.21
_refine_ls_extinction_method none
_refine_ls_goodness_of_fit_obs 2.7189
_refine_ls_number_parameters 604
_refine_ls_number_reflns 2109
_refine_ls_R_factor_obs 0.075
_refine_ls_shift/esd_max 0.20
_refine_ls_structure_factor_coef F~o~
_refine_ls_weighting_details 'w = 1/[\s^2^F~o~ + 0.00001(F~o~)^2^]'
_refine_ls_weighting_scheme calc
_refine_ls_wR_factor_obs 0.077
_reflns_number_observed 2109
_reflns_number_total 3344
_reflns_observed_criterion F~o~>5.0\s(F~o~)
_cod_data_source_file mu1041.cif
_cod_data_source_block mu1041_structure_1_of_1
_cod_depositor_comments
;
The following automatic conversions were performed:

'_refine_ls_weighting_scheme' value '1/[\s^2^F~o~ +
0.00001(F~o~)^2^]' was changed to 'calc'. New tag
'_refine_ls_weighting_details' was created. The value of the new tag
was set to 'w = 1/[\s^2^F~o~ + 0.00001(F~o~)^2^]'.

Automatic conversion script
Id: cif_fix_values 3143 2015-03-26 13:38:13Z robertas 
;
_cod_original_cell_volume 1792(2)
_cod_database_code 2009465

loop_
_space_group_symop_id
_space_group_symop_operation_xyz
1 x,y,z
2 -x,-y,-z

loop_
_atom_site_label
_atom_site_fract_x
_atom_site_fract_y
_atom_site_fract_z
_atom_site_U_iso_or_equiv
C1 .7300(10) .3480(10) -.4812(9) .042(8)
C2 .8360(10) .3580(10) -.4692(9) .042(7)
C3 .8220(10) .3390(10) -.3678(9) .039(7)
C4 .7060(10) .3230(10) -.3144(9) .037(7)
C5 .6470(10) .3200(10) -.2072(9) .036(7)
C6 .5470(10) .2860(10) -.1606(8) .040(7)
C7 .4750(10) .2880(10) -.0570(10) .049(8)
C8 .3930(10) .2390(10) -.0397(9) .050(8)
C9 .4090(10) .1990(10) -.1345(9) .042(7)
C10 .3450(10) .1420(10) -.1503(8) .035(7)
C11 .3530(10) .1250(10) -.2510(10) .033(6)
C12 .3000(10) .0540(10) -.2750(10) .038(7)
C13 .3000(10) .0810(10) -.3737(9) .040(7)
C14 .3610(10) .1650(10) -.4160(10) .037(7)
C15 .3820(10) .2140(10) -.5184(9) .034(7)
C16 .4630(10) .2730(10) -.5646(9) .035(7)
C17 .4950(10) .3170(10) -.6710(9) .043(7)
C18 .5860(10) .3580(10) -.6900(8) .041(7)
C19 .6140(10) .3420(10) -.5947(8) .036(7)
C20 .7070(10) .3640(10) -.5777(9) .040(7)
C51 .6920(10) .3620(10) -.1421(8) .034(7)
C52 .7080(10) .4670(10) -.1733(8) .042(7)
C53 .7430(10) .5110(10) -.1090(10) .047(8)
C54 .7630(10) .4490(10) -.0190(10) .049(8)
C55 .7470(10) .3400(10) .0136(9) .047(8)
C56 .7150(10) .2980(10) -.0501(9) .042(7)
C101 .2580(10) .1040(10) -.0592(9) .037(7)
C102 .2990(10) .0320(10) .0260(10) .046(8)
C103 .2160(10) -.0050(10) .1127(9) .046(7)
C104 .0960(10) .0270(10) .1130(10) .049(7)
C105 .0550(10) .0960(10) .0260(10) .051(8)
C106 .1350(10) .1340(10) -.0586(9) .046(7)
C151 .3160(10) .2060(10) -.5848(9) .039(8)
C152 .2100(10) .2920(10) -.6038(9) .044(7)
C153 .1510(10) .2880(10) -.6700(10) .051(8)
C154 .1980(10) .1870(10) -.7160(10) .063(9)
C155 .3030(10) .0930(10) -.6950(10) .079(10)
C156 .3640(10) .098(2) -.6300(10) 0.079(10)
C201 .7900(10) .4050(10) -.6718(9) .041(8)
C202 .8640(10) .3360(10) -.7510(10) .043(7)
C203 .9400(10) .3770(10) -.8370(10) .054(8)
C204 .9450(10) .483(2) -.8460(10) .066(10)
C205 .872(2) .5560(10) -.7660(10) .064(9)
C206 .7930(10) .5180(10) -.6800(10) .053(8)
N21 .6524(9) .3269(8) -.3876(8) .043(6)
N22 .5014(8) .2320(8) -.2060(7) .035(5)
N23 .3948(8) .1868(8) -.3392(7) .034(5)
N24 .5338(9) .2953(8) -.5203(7) .038(5)
N31 .9240(10) .3190(10) -.3254(9) .055(8)
N121 .2770(10) -.0490(10) -.2122(9) .055(7)
O31 .9860(10) .3790(10) -.3665(8) .086(8)
O32 .9482(8) .2348(9) -.2575(8) .072(6)
O121 .3430(10) -.1116(8) -.1535(7) .066(6)
O122 .1980(10) -.0747(8) -.2254(7) .075(7)
Cl1 .0305(8) .0059(7) -.4115(6) .182(3)
Cl2 -.115(2) .0510(10) .4630(10) .219(6)
C1S .0000 .0000 .5000 .271(8)
H18 .622(6) .386(6) -.753(5) .02(2)
H206 .734(8) .572(7) -.624(6) .07(3)
H2 .921(7) .345(7) -.531(6) .05(2)
H152 .182(6) .365(6) -.581(5) .01(2)
H102 .395(7) -.005(7) .031(5) .04(2)
H52 .694(7) .515(6) -.251(5) .03(2)
H106 .096(7) .189(6) -.115(5) .04(2)
H55 .767(7) .288(7) .073(6) .05(3)
H8 .327(6) .236(5) .011(5) .01(2)
H104 .031(7) .013(6) .177(6) .04(2)
H205 .869(9) .634(8) -.775(7) .08(4)
H103 .243(7) -.050(6) .171(5) .03(2)
H203 .997(9) .329(8) -.890(7) .09(3)
H56 .701(8) .225(7) -.023(6) .07(3)
H105 -.026(7) .120(7) .021(6) .04(2)
H54 .787(7) .461(7) .031(6) .06(3)
H7 .480(10) .304(9) .010(8) .10(4)
H53 .752(8) .598(8) -.132(6) .07(3)
H17 .445(6) .316(6) -.724(5) .03(2)
H13 .280(6) .046(6) -.417(5) .01(2)
H155 .361(8) .028(7) -.747(6) .05(3)
H153 .060(10) .345(9) -.660(7) .09(4)
H204 .991(8) .523(7) -.906(7) .07(3)
H154 .170(10) .164(9) -.776(8) .10(4)
H24 .515(9) .288(8) -.436(7) .09(3)
H22 .530(8) .231(8) -.280(7) .07(3)
H156 .472(7) .033(7) -.635(6) .16(3)

loop_
_geom_angle_atom_site_label_1
_geom_angle_atom_site_label_2
_geom_angle_atom_site_label_3
_geom_angle
_geom_angle_publ_flag
C1 N21 C4 107.0(10) yes
C19 N24 C16 110.0(10) yes
C9 N22 C6 111.0(10) yes
C14 N23 C11 107.0(10) yes
O32 N31 C3 118.0(10) yes
O31 N31 C3 118.0(10) yes
O122 N121 C12 118.0(10) yes
O121 N121 C12 119.0(10) yes
O121 N121 O122 123.0(10) yes
C2 C3 C4 110.0(10) yes
C3 C2 C1 105.0(10) yes
N21 C1 C2 111.0(10) yes
C2 C1 C20 123.0(10) yes
N21 C1 C20 125.0(10) yes
C1 C20 C201 119.0(10) yes
C1 C20 C19 126.0(10) yes
C19 C20 C201 116.0(10) yes
N24 C19 C20 125.0(10) yes
C20 C19 C18 128.0(10) yes
N24 C19 C18 107.0(10) yes
C19 C18 C17 107.0(10) yes
C18 C17 C16 109.0(10) yes
N24 C16 C17 106.0(10) yes
C17 C16 C15 126.0(10) yes
N24 C16 C15 128.0(10) yes
C16 C15 C151 116.0(10) yes
C16 C15 C14 124.0(10) yes
C14 C15 C151 120.0(10) yes
N23 C14 C15 126.0(10) yes
C15 C14 C13 124.0(10) yes
N23 C14 C13 110.0(10) yes
C14 C13 C12 105.0(10) yes
C13 C12 C11 109.0(10) yes
N23 C11 C12 109(3) yes
C12 C11 C10 126.0(10) yes
N23 C11 C10 124.0(10) yes
C11 C10 C101 119.0(10) yes
C11 C10 C9 123.0(10) yes
C9 C10 C101 118.0(10) yes
N22 C9 C10 127.0(10) yes
C10 C9 C8 128.0(10) yes
N22 C9 C8 105.0(10) yes
C9 C8 C7 109.0(10) yes
C8 C7 C6 111.0(10) yes
N22 C6 C7 105.0(10) yes
C7 C6 C5 129.0(10) yes
N22 C6 C5 126.0(10) yes
C6 C5 C5 118.0(10) yes
C6 C5 C4 124.0(10) yes
C4 C5 C5 118.0(10) yes
C3 C4 C5 127.0(10) yes
N21 C4 C5 125.0(10) yes
N21 C4 C3 108.0(10) yes
C5 C51 C56 122.0(10) yes
C5 C51 C52 119.0(10) yes
C52 C51 C56 119.0(10) yes
C51 C52 C53 120.0(10) yes
C52 C53 C54 121.0(10) yes
C53 C54 C55 120.0(10) yes
C54 C55 C56 119.0(10) yes
C51 C56 C55 122.0(10) yes
C10 C101 C10 121.0(10) yes
C102 C101 C10 118.0(10) yes
C101 C102 C10 121.0(10) yes
C102 C103 C104 120.0(10) yes
C103 C104 C105 120.0(10) yes
C104 C105 C106 121.0(10) yes
C101 C106 C105 121.0(10) yes
C20 C201 C206 119.0(10) yes
C20 C201 C202 122.0(10) yes
C202 C201 C206 119.0(10) yes
C201 C202 C203 120.0(10) yes
C202 C203 C204 122.0(10) yes
C203 C204 C205 119.0(10) yes
C204 C205 C206 120.0(10) yes
C201 C206 C205 120.0(10) yes
C155 C156 C151 118.0(10) yes
C156 C155 C154 122(2) yes
C155 C154 C153 119(2) yes
C154 C153 C152 120.0(10) yes
C153 C152 C151 122.0(10) yes
C156 C151 C152 118.0(10) yes
C15 C151 C152 123.0(10) yes
C15 C151 C156 118.0(10) yes

loop_
_geom_bond_atom_site_label_1
_geom_bond_atom_site_label_2
_geom_bond_distance
_geom_bond_publ_flag
C1 C2 1.440(10) yes
C1 C20 1.41(2) yes
C1 N21 1.360(10) yes
C2 C3 1.33(2) yes
C3 N31 1.46(2) yes
C3 C4 1.44(2) yes
C4 N21 1.37(2) yes
C12 N121 1.44(2) yes
N31 O31 1.22(2) yes
N31 O32 1.220(10) yes
N121 O121 1.23(2) yes
N121 O122 1.23(2) yes
N24 C19 1.38(2) yes
N24 C16 1.37(2) yes
N22 C9 1.37(2) yes
N22 C6 1.40(2) yes
N23 C14 1.39(2) yes
N23 C11 1.350(10) yes
C20 C19 1.39(2) yes
C20 C201 1.49(2) yes
C19 C18 1.42(2) yes
C18 C17 1.36(2) yes
C17 C16 1.42(2) yes
C16 C15 1.39(2) yes
C15 C14 1.38(2) yes
C15 C151 1.47(2) yes
C14 C13 1.45(2) yes
C13 C12 1.33(2) yes
C12 C11 1.45(2) yes
C11 C10 1.43(2) yes
C10 C9 1.38(2) yes
C10 C101 1.48(2) yes
C9 C8 1.44(2) yes
C8 C7 1.32(2) yes
C7 C6 1.41(2) yes
C6 C5 1.38(2) yes
C5 C4 1.41(2) yes
C5 C51 1.49(2) yes
C51 C52 1.36(2) yes
C51 C56 1.38(2) yes
C52 C53 1.41(2) yes
C53 C54 1.35(2) yes
C54 C55 1.40(2) yes
C55 C56 1.37(2) yes
C101 C102 1.39(2) yes
C101 C106 1.39(2) yes
C102 C103 1.42(2) yes
C103 C104 1.35(2) yes
C104 C105 1.40(2) yes
C105 C106 1.38(2) yes
C201 C202 1.37(2) yes
C201 C206 1.41(2) yes
C202 C203 1.39(3) yes
C203 C204 1.33(3) yes
C204 C205 1.40(2) yes
C205 C206 1.38(2) yes
C156 C155 1.38(3) yes
C156 C151 1.43(2) yes
C155 C154 1.37(2) yes
C154 C153 1.36(2) yes
C153 C152 1.37(2) yes
C152 C151 1.35(2) yes
Cl2 C1S 1.49(2) yes
C155 H155 1.05(8) no
C156 H156 1.20(8) no
C205 H205 1.00(10) no
C206 H206 1.01(8) no
C203 H203 0.95(9) no
C105 H105 0.93(9) no
C106 H106 1.00(7) no
C104 H104 1.01(7) no
C103 H103 0.94(7) no
C102 H102 1.08(8) no
C55 H55 0.95(8) no
C56 H56 1.00(10) no
C54 H54 0.90(10) no
C53 H53 1.10(10) no
C52 H52 1.12(7) no
C7 H7 1.00(10) no
C8 H8 0.89(6) no
C17 H17 1.12(9) no
N24 H24 1.11(9) no
N22 H22 0.96(9) no
C2 H2 1.08(7) no
C18 H18 0.90(6) no
C13 H13 0.98(9) no
C152 H152 1.01(10) no
C153 H153 1.02(9) no
C154 H154 1.20(10) no
C204 H204 0.99(9) no

loop_
_geom_torsion_atom_site_label_1
_geom_torsion_atom_site_label_2
_geom_torsion_atom_site_label_3
_geom_torsion_atom_site_label_4
_geom_torsion
_geom_torsion_publ_flag
N21 C1 C20 C201 170.0(10) yes
N22 C6 C5 C51 -172.0(10) yes
N23 C11 C10 C101 158.0(10) yes
N24 C16 C15 C151 178.0(10) yes
N31 C3 C4 N21 -167.0(10) yes
N31 C3 C2 C1 168.0(10) yes
N121 C12 C13 C14 -164.0(10) yes
N121 C12 C11 N23 161.0(10) yes
O31 N31 C3 C2 40(2) yes
O32 N31 C3 C4 36(2) yes
O121 N121 C12 C11 -28(2) yes
O122 N121 C12 C13 -38(2) yes
C51 C5 C4 N21 -157.0(10) yes
C101 C10 C9 N22 174.0(10) yes
C151 C15 C14 N23 -165.0(10) yes
C201 C20 C19 N24 175.0(10) yes
